data_7706753
loop_
_publ_author_name
'Song, Wen-Jing'
'Su, Hao'
'Zhou, Pei'
'Zhu, Yan-Hong'
'Khan, Maroof Ahmad'
'Song, Jian-Biao'
'Li, Hui'

_publ_section_title
;
 Controllable synthesis of two adenosine 5'-monophosphate nucleotide
 coordination polymers via pH regulation: crystal structure and chirality.
;
_journal_issue 13
_journal_name_full 'Dalton transactions (Cambridge, England : 2003)'
_journal_page_first 4713
_journal_page_last 4719
_journal_paper_doi 10.1039/d1dt00133g
_journal_volume 50
_journal_year 2021
_chemical_absolute_configuration unk
_chemical_formula_moiety '11(O), C40 H50 Cu2 N14 O18 P2, 2(N O3)'
_chemical_formula_sum 'C40 H50 Cu2 N16 O35 P2'
_chemical_formula_weight 1503.98
_space_group_crystal_system triclinic
_space_group_IT_number 1
_space_group_name_Hall 'P 1'
_space_group_name_H-M_alt 'P 1'
_atom_sites_solution_hydrogens mixed
_audit_creation_date 2020-11-06
_audit_creation_method
;
Olex2 1.3
(compiled 2020.07.31 svn.rc2a77460 for OlexSys, GUI svn.r6145)
;
_audit_update_record
;
2020-12-06 deposited with the CCDC.	2021-03-02 downloaded from the CCDC.
;
_cell_angle_alpha 65.39(3)
_cell_angle_beta 68.66(3)
_cell_angle_gamma 80.04(3)
_cell_formula_units_Z 1
_cell_length_a 10.493(2)
_cell_length_b 12.782(3)
_cell_length_c 13.595(3)
_cell_measurement_reflns_used 7096
_cell_measurement_temperature 293(2)
_cell_measurement_theta_max 31.27
_cell_measurement_theta_min 2.16
_cell_volume 1543.6(7)
_computing_cell_refinement 'Bruker SAINT'
_computing_data_collection 'Bruker APEX2'
_computing_data_reduction 'Bruker SAINT'
_computing_molecular_graphics 'Olex2 1.3 (Dolomanov et al., 2009)'
_computing_publication_material 'Olex2 1.3 (Dolomanov et al., 2009)'
_computing_structure_refinement 'SHELXL 2016/6 (Sheldrick, 2015)'
_computing_structure_solution 'SHELXS-97 (Sheldrick 2008)'
_diffrn_ambient_temperature 293(2)
_diffrn_measured_fraction_theta_full 0.996
_diffrn_measured_fraction_theta_max 0.980
_diffrn_measurement_device_type 'Bruker APEX-II CCD'
_diffrn_measurement_method '\f and \w scans'
_diffrn_radiation_monochromator graphite
_diffrn_radiation_type MoK\a
_diffrn_radiation_wavelength 0.71073
_diffrn_reflns_av_R_equivalents 0.0249
_diffrn_reflns_av_unetI/netI 0.0824
_diffrn_reflns_Laue_measured_fraction_full 0.996
_diffrn_reflns_Laue_measured_fraction_max 0.980
_diffrn_reflns_limit_h_max 15
_diffrn_reflns_limit_h_min -15
_diffrn_reflns_limit_k_max 18
_diffrn_reflns_limit_k_min -18
_diffrn_reflns_limit_l_max 19
_diffrn_reflns_limit_l_min -19
_diffrn_reflns_number 23071
_diffrn_reflns_point_group_measured_fraction_full 0.906
_diffrn_reflns_point_group_measured_fraction_max 0.837
_diffrn_reflns_theta_full 25.242
_diffrn_reflns_theta_max 31.506
_diffrn_reflns_theta_min 2.239
_diffrn_standards_number 0
_exptl_absorpt_coefficient_mu 0.850
_exptl_absorpt_correction_T_max 0.842
_exptl_absorpt_correction_T_min 0.761
_exptl_absorpt_correction_type multi-scan
_exptl_crystal_colour 'clear  blue'
_exptl_crystal_colour_lustre clear
_exptl_crystal_colour_modifier bluish
_exptl_crystal_colour_primary blue
_exptl_crystal_density_diffrn 1.618
_exptl_crystal_description Triclinic
_exptl_crystal_F_000 770
_exptl_crystal_recrystallization_method 'Re-crystallisation from solvent: ????'
_exptl_crystal_size_max 0.34
_exptl_crystal_size_mid 0.25
_exptl_crystal_size_min 0.21
_refine_diff_density_max 1.516
_refine_diff_density_min -0.769
_refine_diff_density_rms 0.090
_refine_ls_abs_structure_details
;
 Flack x determined using 4320 quotients [(I+)-(I-)]/[(I+)+(I-)]
 (Parsons, Flack and Wagner, Acta Cryst. B69 (2013) 249-259).
;
_refine_ls_abs_structure_Flack 0.042(5)
_refine_ls_extinction_method none
_refine_ls_goodness_of_fit_ref 0.984
_refine_ls_hydrogen_treatment mixed
_refine_ls_matrix_type full
_refine_ls_number_parameters 866
_refine_ls_number_reflns 17225
_refine_ls_number_restraints 2415
_refine_ls_restrained_S_all 0.944
_refine_ls_R_factor_all 0.0483
_refine_ls_R_factor_gt 0.0423
_refine_ls_shift/su_max 0.000
_refine_ls_shift/su_mean 0.000
_refine_ls_structure_factor_coef Fsqd
_refine_ls_weighting_details 'w=1/[\s^2^(Fo^2^)+(0.0431P)^2^] where P=(Fo^2^+2Fc^2^)/3'
_refine_ls_weighting_scheme calc
_refine_ls_wR_factor_gt 0.0977
_refine_ls_wR_factor_ref 0.1014
_reflns_Friedel_coverage 0.709
_reflns_Friedel_fraction_full 0.817
_reflns_Friedel_fraction_max 0.695
_reflns_number_gt 14984
_reflns_number_total 17225
_reflns_threshold_expression 'I > 2\s(I)'
_cod_data_source_file d1dt00133g2.cif
_cod_data_source_block a
_cod_depositor_comments 'Adding full bibliography for 7706753--7706754.cif.'
_cod_original_cell_volume 1543.7(7)
_cod_database_code 7706753
_shelx_shelxl_version_number 2016/6
_shelx_space_group_comment
;
The symmetry employed for this shelxl refinement is uniquely defined
by the following loop, which should always be used as a source of
symmetry information in preference to the above space-group names.
They are only intended as comments.
;
_shelx_estimated_absorpt_t_max 0.842
_shelx_estimated_absorpt_t_min 0.761
_olex2_refinement_description
;
1. Fixed Uiso
 At 1.2 times of:
  All C(H) groups, H6A of O6, {H15A,H15B} of O15, All C(H,H) groups, All N(H)
  groups, All N(H,H) groups
 At 1.5 times of:
  H6B of O6, H7B of O7, H9C of O9, H10A of O10, H19A of O19, H20A of O20,
  {H16A,H16B} of O16
2. Uiso/Uaniso restraints and constraints
C1 \\sim C2 \\sim C3 \\sim C4 \\sim C5 \\sim C6 \\sim C7 \\sim C8 \\sim C9
\\sim C10 \\sim C11 \\sim C12 \\sim C13 \\sim C14 \\sim C15 \\sim C16 \\sim C17
\\sim C18 \\sim C19 \\sim C20 \\sim C21 \\sim C22 \\sim C23 \\sim C24 \\sim C25
\\sim C26 \\sim C27 \\sim C28 \\sim C29 \\sim C30 \\sim C31 \\sim C32 \\sim C33
\\sim C34 \\sim C35 \\sim C36 \\sim C37 \\sim C38 \\sim C39 \\sim C40 \\sim N1
\\sim N2 \\sim N3 \\sim N4 \\sim N5 \\sim N6 \\sim N7 \\sim N8 \\sim N9 \\sim
N10 \\sim N11 \\sim N12 \\sim N13 \\sim N14 \\sim N15 \\sim N16 \\sim O17 \\sim
O1 \\sim O2 \\sim O3 \\sim O4 \\sim O5 \\sim O6 \\sim O7 \\sim O8 \\sim O9
\\sim O10 \\sim O11 \\sim O12 \\sim O13 \\sim O14 \\sim O15 \\sim O16 \\sim O18
\\sim O19 \\sim O20 \\sim O21 \\sim O22 \\sim O23 \\sim O24 \\sim O25 \\sim O26
\\sim O27 \\sim O28 \\sim O29 \\sim O30 \\sim O31 \\sim O32 \\sim O33 \\sim O34
\\sim O35: within 3.8A with sigma of 0.01 and sigma for terminal atoms of 0.02
within 3.8A
3.a Riding coordinates:
 O6(H6A,H6B), O15(H15A,H15B)
3.b Rotating group:
 O16(H16A,H16B)
3.c Ternary CH refined with riding coordinates:
 C22(H22), C23(H23), C24(H24), C25(H25), C32(H32), C33(H33), C34(H34), C35(H35)
3.d Secondary CH2 refined with riding coordinates:
 C21(H21A,H21B), C31(H31A,H31B)
3.e Aromatic/amide H refined with riding coordinates:
 C1(H1), C2(H2), C4(H4), C5(H5), C6(H6), C7(H7), C9(H9), C10(H10), C12(H12),
 C13(H13), C14(H14), C15(H15), C16(H16), C17(H17), C19(H19), C20(H20), C26(H26),
  C30(H30), C36(H36), C40(H40), N7(H7A), N13(H13A)
3.f X=CH2 refined with riding coordinates:
 N9(H9A,H9B), N12(H12A,H12B)
3.g Idealised tetrahedral OH refined as rotating group:
 O7(H7B), O9(H9C), O10(H10A), O19(H19A), O20(H20A)
;
_olex2_submission_special_instructions 'No special instructions were received'

loop_
_space_group_symop_operation_xyz
'x, y, z'

loop_
_atom_site_label
_atom_site_type_symbol
_atom_site_fract_x
_atom_site_fract_y
_atom_site_fract_z
_atom_site_U_iso_or_equiv
_atom_site_adp_type
_atom_site_occupancy
_atom_site_site_symmetry_order
_atom_site_calc_flag
_atom_site_refinement_flags_posn
_atom_site_refinement_flags_adp
_atom_site_refinement_flags_occupancy
_atom_site_disorder_assembly
_atom_site_disorder_group
O17 O 0.5592(3) 0.1553(3) 0.4286(3) 0.0222(6) Uani 1 1 d . U . . .
Cu1 Cu 0.47028(4) 0.51260(4) 1.08245(4) 0.01410(10) Uani 1 1 d . . . . .
Cu2 Cu 0.39990(4) 0.01375(4) 0.59851(4) 0.01478(10) Uani 1 1 d . . . . .
P3 P 0.65658(10) 0.72466(8) 0.87836(8) 0.01360(19) Uani 1 1 d . . . . .
P4 P 0.19605(10) 0.21695(8) 0.50257(9) 0.01366(19) Uani 1 1 d . . . . .
C1 C 0.3312(4) 0.6583(4) 1.2130(3) 0.0167(7) Uani 1 1 d . U . . .
H1 H 0.255406 0.647003 1.198801 0.020 Uiso 1 1 calc R U . . .
C2 C 0.3150(4) 0.7236(4) 1.2759(3) 0.0161(7) Uani 1 1 d . U . . .
H2 H 0.229914 0.756480 1.302365 0.019 Uiso 1 1 calc R U . . .
C3 C 0.4268(4) 0.7403(3) 1.2999(3) 0.0143(7) Uani 1 1 d . U . . .
C4 C 0.5521(4) 0.6911(4) 1.2562(4) 0.0187(8) Uani 1 1 d . U . . .
H4 H 0.629250 0.700253 1.269920 0.022 Uiso 1 1 calc R U . . .
C5 C 0.5604(4) 0.6281(4) 1.1919(4) 0.0174(8) Uani 1 1 d . U . . .
H5 H 0.644965 0.596712 1.161733 0.021 Uiso 1 1 calc R U . . .
C6 C 0.5825(5) 0.3769(4) 0.9338(4) 0.0208(8) Uani 1 1 d . U . . .
H6 H 0.667314 0.390858 0.932602 0.025 Uiso 1 1 calc R U . . .
C7 C 0.5785(5) 0.3123(4) 0.8746(4) 0.0218(8) Uani 1 1 d . U . . .
H7 H 0.659372 0.283887 0.835132 0.026 Uiso 1 1 calc R U . . .
C8 C 0.4540(5) 0.2900(4) 0.8740(4) 0.0169(7) Uani 1 1 d . U . . .
C9 C 0.3383(5) 0.3344(4) 0.9353(4) 0.0202(8) Uani 1 1 d . U . . .
H9 H 0.252408 0.321839 0.937594 0.024 Uiso 1 1 calc R U . . .
C10 C 0.3497(5) 0.3974(4) 0.9934(4) 0.0202(8) Uani 1 1 d . U . . .
H10 H 0.270119 0.425440 1.034873 0.024 Uiso 1 1 calc R U . . .
C11 C 0.4427(5) 0.2244(4) 0.8088(4) 0.0174(8) Uani 1 1 d . U . . .
C12 C 0.5580(5) 0.1948(4) 0.7317(4) 0.0197(8) Uani 1 1 d . U . . .
H12 H 0.644936 0.214368 0.720680 0.024 Uiso 1 1 calc R U . . .
C13 C 0.5411(5) 0.1358(4) 0.6721(4) 0.0202(8) Uani 1 1 d . U . . .
H13 H 0.618731 0.116341 0.621368 0.024 Uiso 1 1 calc R U . . .
C14 C 0.3083(5) 0.1320(4) 0.7588(4) 0.0192(8) Uani 1 1 d . U . . .
H14 H 0.222856 0.110531 0.768528 0.023 Uiso 1 1 calc R U . . .
C15 C 0.3153(5) 0.1902(4) 0.8228(4) 0.0194(8) Uani 1 1 d . U . . .
H15 H 0.236106 0.206330 0.874645 0.023 Uiso 1 1 calc R U . . .
C16 C 0.5155(4) -0.0820(3) 0.4259(4) 0.0170(7) Uani 1 1 d . U . . .
H16 H 0.592952 -0.049138 0.417885 0.020 Uiso 1 1 calc R U . . .
C17 C 0.5267(4) -0.1393(3) 0.3560(4) 0.0175(7) Uani 1 1 d . U . . .
H17 H 0.609698 -0.142675 0.300558 0.021 Uiso 1 1 calc R U . . .
C18 C 0.4123(4) -0.1916(3) 0.3696(3) 0.0144(7) Uani 1 1 d . U . . .
C19 C 0.2912(4) -0.1819(4) 0.4515(4) 0.0174(8) Uani 1 1 d . U . . .
H19 H 0.213164 -0.216773 0.463345 0.021 Uiso 1 1 calc R U . . .
C20 C 0.2854(4) -0.1199(4) 0.5165(4) 0.0181(8) Uani 1 1 d . U . . .
H20 H 0.202226 -0.111380 0.569282 0.022 Uiso 1 1 calc R U . . .
C21 C 0.8604(4) 0.6343(4) 0.7578(4) 0.0199(8) Uani 1 1 d . U . . .
H21A H 0.837040 0.565534 0.827409 0.024 Uiso 1 1 calc R U . . .
H21B H 0.938213 0.668559 0.754538 0.024 Uiso 1 1 calc R U . . .
C22 C 0.8958(4) 0.6039(3) 0.6557(4) 0.0169(7) Uani 1 1 d . U . . .
H22 H 0.980752 0.557301 0.649143 0.020 Uiso 1 1 calc R U . . .
C23 C 0.9125(4) 0.7103(4) 0.5424(4) 0.0149(7) Uani 1 1 d . U . . .
H23 H 0.915355 0.780072 0.554675 0.018 Uiso 1 1 calc R U . . .
C24 C 0.7807(4) 0.7116(4) 0.5174(3) 0.0173(7) Uani 1 1 d . U . . .
H24 H 0.707729 0.749375 0.561731 0.021 Uiso 1 1 calc R U . . .
C25 C 0.7510(4) 0.5828(4) 0.5699(4) 0.0180(7) Uani 1 1 d . U . . .
H25 H 0.809135 0.546592 0.517169 0.022 Uiso 1 1 calc R U . . .
C26 C 0.4966(5) 0.5878(4) 0.6756(4) 0.0216(8) Uani 1 1 d . U . . .
H26 H 0.501903 0.626184 0.718944 0.026 Uiso 1 1 calc R U . . .
C27 C 0.4202(4) 0.5018(4) 0.6057(4) 0.0180(8) Uani 1 1 d . U . . .
C28 C 0.5608(4) 0.5046(3) 0.5529(4) 0.0181(7) Uani 1 1 d . U . . .
C29 C 0.3433(4) 0.4441(3) 0.5779(4) 0.0178(7) Uani 1 1 d . U . . .
C30 C 0.5594(5) 0.4131(4) 0.4468(4) 0.0208(8) Uani 1 1 d . U . . .
H30 H 0.602569 0.382211 0.391486 0.025 Uiso 1 1 calc R U . . .
C31 C -0.0156(4) 0.2304(4) 0.4328(4) 0.0169(7) Uani 1 1 d . U . . .
H31A H -0.025218 0.312743 0.392520 0.020 Uiso 1 1 calc R U . . .
H31B H -0.071189 0.210395 0.512466 0.020 Uiso 1 1 calc R U . . .
C32 C -0.0628(4) 0.1667(3) 0.3813(3) 0.0145(7) Uani 1 1 d . U . . .
H32 H -0.158841 0.187681 0.387019 0.017 Uiso 1 1 calc R U . . .
C33 C -0.0471(4) 0.0353(3) 0.4340(4) 0.0170(7) Uani 1 1 d . U . . .
H33 H 0.039867 0.014436 0.449744 0.020 Uiso 1 1 calc R U . . .
C34 C -0.0398(4) 0.0026(3) 0.3362(4) 0.0176(7) Uani 1 1 d . U . . .
H34 H 0.008341 -0.071450 0.341633 0.021 Uiso 1 1 calc R U . . .
C35 C 0.0388(4) 0.1028(3) 0.2305(3) 0.0160(7) Uani 1 1 d . U . . .
H35 H 0.001172 0.121583 0.168741 0.019 Uiso 1 1 calc R U . . .
C36 C 0.2916(4) 0.1161(4) 0.2048(4) 0.0169(7) Uani 1 1 d . U . . .
H36 H 0.276259 0.159204 0.248973 0.020 Uiso 1 1 calc R U . . .
C37 C 0.3901(4) 0.0258(3) 0.0967(4) 0.0155(7) Uani 1 1 d . U . . .
C38 C 0.2504(4) 0.0210(3) 0.1180(3) 0.0160(7) Uani 1 1 d . U . . .
C39 C 0.4789(4) -0.0308(4) 0.0260(4) 0.0173(8) Uani 1 1 d . U . . .
C40 C 0.2734(4) -0.0796(4) 0.0158(4) 0.0203(8) Uani 1 1 d . U . . .
H40 H 0.237756 -0.116986 -0.013976 0.024 Uiso 1 1 calc R U . . .
N1 N 0.4519(4) 0.6105(3) 1.1714(3) 0.0154(7) Uani 1 1 d . U . . .
N2 N 0.4710(4) 0.4199(3) 0.9923(3) 0.0164(7) Uani 1 1 d . U . . .
N3 N 0.4186(4) 0.1053(3) 0.6835(3) 0.0176(7) Uani 1 1 d . U . . .
N4 N 0.3967(4) -0.0723(3) 0.5047(3) 0.0158(7) Uani 1 1 d . U . . .
N5 N 0.6088(4) 0.5603(3) 0.5983(3) 0.0197(7) Uani 1 1 d . U . . .
N6 N 0.3815(4) 0.5548(3) 0.6825(3) 0.0196(7) Uani 1 1 d . U . . .
N7 N 0.4203(4) 0.4050(3) 0.4944(3) 0.0200(7) Uani 1 1 d . U . . .
H7A H 0.378866 0.373222 0.470102 0.024 Uiso 1 1 calc R U . . .
N8 N 0.6368(4) 0.4607(3) 0.4725(3) 0.0208(7) Uani 1 1 d . U . . .
N9 N 0.2123(4) 0.4236(3) 0.6286(3) 0.0209(7) Uani 1 1 d . U . . .
H9A H 0.173221 0.384737 0.609385 0.025 Uiso 1 1 calc R U . . .
H9B H 0.165338 0.448991 0.681163 0.025 Uiso 1 1 calc R U . . .
N10 N 0.1874(3) 0.0793(3) 0.1893(3) 0.0159(6) Uani 1 1 d . U . . .
N11 N 0.4145(4) 0.0851(3) 0.1521(3) 0.0174(6) Uani 1 1 d . U . . .
N12 N 0.6134(4) -0.0379(3) -0.0044(3) 0.0231(8) Uani 1 1 d . U . . .
H12A H 0.658934 -0.074165 -0.047970 0.028 Uiso 1 1 calc R U . . .
H12B H 0.655825 -0.006210 0.019208 0.028 Uiso 1 1 calc R U . . .
N13 N 0.4114(4) -0.0816(3) -0.0119(3) 0.0185(7) Uani 1 1 d . U . . .
H13A H 0.459641 -0.116644 -0.055939 0.022 Uiso 1 1 calc R U . . .
N14 N 0.1869(4) -0.0299(3) 0.0804(3) 0.0192(7) Uani 1 1 d . U . . .
N15 N 0.9950(4) 0.3454(4) 0.9011(4) 0.0314(9) Uani 1 1 d . U . . .
N16 N 0.9449(5) 0.8195(4) 0.1357(4) 0.0339(10) Uani 1 1 d . U . . .
O1 O 0.6267(3) 0.6023(2) 0.9644(2) 0.0176(6) Uani 1 1 d . U . . .
O2 O 0.7397(3) 0.7877(2) 0.9065(3) 0.0196(6) Uani 1 1 d . U . . .
O3 O 0.7457(3) 0.7147(3) 0.7579(2) 0.0199(6) Uani 1 1 d . U . . .
O4 O 0.5316(3) 0.7969(2) 0.8538(2) 0.0175(6) Uani 1 1 d . U . . .
O5 O 0.3134(3) 0.6516(3) 0.9932(3) 0.0209(6) Uani 1 1 d . U . . .
O6 O 0.3139(3) 0.4161(3) 1.2077(2) 0.0177(6) Uani 1 1 d . U . . .
H6A H 0.308957 0.376872 1.277045 0.021 Uiso 1 1 d R U . . .
H6B H 0.241297 0.450452 1.203305 0.027 Uiso 1 1 d R U . . .
O7 O 0.6109(4) 0.3830(3) 1.1809(3) 0.0246(7) Uani 1 1 d . U . . .
H7B H 0.627706 0.326226 1.164206 0.037 Uiso 1 1 calc R U . . .
O8 O 0.7852(3) 0.5372(3) 0.6707(3) 0.0222(6) Uani 1 1 d . U . . .
O9 O 1.0308(3) 0.7022(3) 0.4521(3) 0.0189(6) Uani 1 1 d . U . . .
H9C H 1.039266 0.636664 0.453564 0.028 Uiso 1 1 calc R U . . .
O10 O 0.7880(3) 0.7669(3) 0.4027(3) 0.0271(7) Uani 1 1 d . U . . .
H10A H 0.858694 0.746400 0.362693 0.041 Uiso 1 1 calc R U . . .
O11 O 0.2317(3) 0.0978(2) 0.5775(2) 0.0166(5) Uani 1 1 d . U . . .
O12 O 0.3238(3) 0.2862(2) 0.4180(2) 0.0179(6) Uani 1 1 d . U . . .
O13 O 0.0963(3) 0.2838(2) 0.5708(3) 0.0190(6) Uani 1 1 d . U . . .
O14 O 0.1243(3) 0.1999(3) 0.4240(3) 0.0215(6) Uani 1 1 d . U . . .
O15 O 0.2449(4) -0.1105(3) 0.7671(3) 0.0311(8) Uani 1 1 d . U . . .
H15A H 0.185932 -0.109796 0.829355 0.037 Uiso 1 1 d R U . . .
H15B H 0.248102 -0.178466 0.769615 0.037 Uiso 1 1 d R U . . .
O16 O 0.5630(3) -0.0870(2) 0.6305(2) 0.0179(6) Uani 1 1 d . U . . .
H16A H 0.549030 -0.116178 0.702181 0.027 Uiso 1 1 d R U . . .
H16B H 0.632654 -0.045591 0.602655 0.027 Uiso 1 1 d R U . . .
O18 O 0.0192(3) 0.1979(2) 0.2619(2) 0.0163(5) Uani 1 1 d . U . . .
O19 O -0.1557(3) -0.0151(3) 0.5357(3) 0.0243(7) Uani 1 1 d . U . . .
H19A H -0.135337 -0.021325 0.590725 0.037 Uiso 1 1 calc R U . . .
O20 O -0.1732(3) 0.0032(3) 0.3335(3) 0.0266(7) Uani 1 1 d . U . . .
H20A H -0.169006 0.011920 0.269157 0.040 Uiso 1 1 calc R U . . .
O21 O 1.0649(3) 0.4340(3) 0.8549(3) 0.0305(7) Uani 1 1 d . U . . .
O22 O 0.9505(5) 0.3174(4) 0.8444(4) 0.0607(13) Uani 1 1 d . U . . .
O23 O 0.9727(5) 0.7291(4) 0.2125(4) 0.0530(12) Uani 1 1 d . U . . .
O24 O 0.8659(4) 0.8934(4) 0.1642(3) 0.0482(11) Uani 1 1 d . U . . .
O25 O 0.9973(4) 0.8319(4) 0.0329(3) 0.0444(10) Uani 1 1 d . U . . .
O26 O 0.9718(6) 0.2868(4) 1.0042(4) 0.0630(14) Uani 1 1 d . U . . .
O27 O 0.1960(3) 0.6551(3) 0.8350(3) 0.0262(7) Uani 1 1 d . U . . .
O28 O 0.6248(3) 0.1584(3) 0.1950(3) 0.0278(7) Uani 1 1 d . U . . .
O29 O 0.0434(4) 0.5007(3) 0.4305(3) 0.0286(7) Uani 1 1 d . U . . .
O30 O 0.0516(3) 0.5057(3) 0.2170(3) 0.0284(7) Uani 1 1 d . U . . .
O31 O 0.9370(3) 0.6599(3) 0.9840(3) 0.0274(7) Uani 1 1 d . U . . .
O32 O 0.8875(4) 0.4371(3) 0.1316(3) 0.0340(8) Uani 1 1 d . . . . .
O33 O 0.9400(4) 0.9276(4) 0.7114(3) 0.0500(11) Uani 1 1 d . U . . .
O34 O 0.8209(4) 0.0957(4) 0.9995(4) 0.0533(11) Uani 1 1 d . U . . .
O35 O 0.8855(5) 0.1497(5) 0.7493(4) 0.0695(15) Uani 1 1 d . U . . .
H7C H 0.683(7) 0.400(5) 1.179(5) 0.046(19) Uiso 1 1 d . . . . .

loop_
_atom_site_aniso_label
_atom_site_aniso_U_11
_atom_site_aniso_U_22
_atom_site_aniso_U_33
_atom_site_aniso_U_23
_atom_site_aniso_U_13
_atom_site_aniso_U_12
O17 0.0282(16) 0.0205(14) 0.0184(14) -0.0069(12) -0.0081(13) -0.0021(12)
Cu1 0.0182(2) 0.0144(2) 0.0126(2) -0.00821(18) -0.00375(19) -0.00260(18)
Cu2 0.0203(3) 0.0142(2) 0.0153(2) -0.00948(19) -0.0083(2) 0.00148(18)
P3 0.0145(5) 0.0146(4) 0.0123(4) -0.0069(4) -0.0036(4) 0.0006(4)
P4 0.0152(5) 0.0137(4) 0.0153(5) -0.0066(4) -0.0070(4) -0.0011(4)
C1 0.0158(17) 0.0196(17) 0.0171(17) -0.0101(15) -0.0041(15) -0.0012(14)
C2 0.0145(17) 0.0211(18) 0.0151(17) -0.0108(15) -0.0019(15) -0.0026(14)
C3 0.0169(18) 0.0155(17) 0.0128(17) -0.0080(14) -0.0040(14) -0.0012(14)
C4 0.021(2) 0.0218(18) 0.0199(19) -0.0132(16) -0.0068(16) -0.0020(16)
C5 0.0171(18) 0.0191(18) 0.0190(19) -0.0114(15) -0.0044(15) -0.0007(15)
C6 0.0219(19) 0.0251(19) 0.0207(18) -0.0143(16) -0.0057(16) -0.0024(16)
C7 0.0221(18) 0.0260(18) 0.0246(18) -0.0167(15) -0.0073(15) -0.0015(15)
C8 0.0256(19) 0.0154(16) 0.0149(16) -0.0095(14) -0.0088(15) 0.0015(14)
C9 0.0231(19) 0.0238(18) 0.0224(19) -0.0157(16) -0.0101(16) 0.0017(16)
C10 0.0222(19) 0.0239(19) 0.0201(19) -0.0149(16) -0.0058(16) 0.0002(16)
C11 0.0274(19) 0.0130(15) 0.0171(17) -0.0083(14) -0.0108(15) 0.0009(14)
C12 0.0212(18) 0.0221(18) 0.0215(18) -0.0139(15) -0.0075(15) 0.0009(15)
C13 0.024(2) 0.0214(18) 0.0224(19) -0.0143(16) -0.0087(16) 0.0007(16)
C14 0.0236(19) 0.0187(17) 0.0208(18) -0.0117(15) -0.0088(16) 0.0000(15)
C15 0.025(2) 0.0194(17) 0.0199(18) -0.0133(15) -0.0096(16) 0.0037(15)
C16 0.0171(18) 0.0189(17) 0.0215(18) -0.0137(15) -0.0060(15) -0.0011(14)
C17 0.0167(18) 0.0195(17) 0.0192(18) -0.0112(15) -0.0046(15) -0.0005(14)
C18 0.0158(17) 0.0163(16) 0.0159(17) -0.0108(14) -0.0057(14) 0.0009(14)
C19 0.0141(18) 0.0225(19) 0.0191(19) -0.0130(16) -0.0025(15) -0.0024(15)
C20 0.0172(19) 0.0234(19) 0.0177(19) -0.0126(16) -0.0040(15) -0.0019(15)
C21 0.0163(17) 0.0288(18) 0.0177(17) -0.0131(15) -0.0081(14) 0.0084(15)
C22 0.0148(17) 0.0201(17) 0.0201(18) -0.0103(15) -0.0086(15) 0.0020(14)
C23 0.0149(17) 0.0166(16) 0.0169(17) -0.0113(14) -0.0035(14) -0.0008(14)
C24 0.0158(17) 0.0206(17) 0.0160(17) -0.0082(14) -0.0045(14) -0.0006(14)
C25 0.0159(17) 0.0227(17) 0.0197(17) -0.0136(14) -0.0042(14) -0.0006(14)
C26 0.0219(19) 0.0253(18) 0.0244(18) -0.0160(15) -0.0071(15) -0.0011(15)
C27 0.0206(18) 0.0182(17) 0.0176(17) -0.0085(14) -0.0057(15) -0.0033(15)
C28 0.0203(18) 0.0187(16) 0.0213(18) -0.0102(14) -0.0092(15) -0.0033(14)
C29 0.0195(17) 0.0173(16) 0.0206(17) -0.0080(14) -0.0100(15) -0.0007(14)
C30 0.024(2) 0.0228(18) 0.0185(18) -0.0110(15) -0.0045(16) -0.0059(16)
C31 0.0144(16) 0.0201(17) 0.0212(18) -0.0116(14) -0.0071(14) -0.0003(14)
C32 0.0134(16) 0.0165(16) 0.0179(17) -0.0100(14) -0.0065(14) 0.0012(13)
C33 0.0146(17) 0.0165(16) 0.0197(18) -0.0074(14) -0.0035(14) -0.0034(14)
C34 0.0172(17) 0.0174(16) 0.0220(18) -0.0126(14) -0.0032(15) -0.0039(14)
C35 0.0151(16) 0.0182(16) 0.0181(16) -0.0103(14) -0.0055(14) 0.0003(13)
C36 0.0200(17) 0.0177(16) 0.0181(17) -0.0110(14) -0.0074(14) 0.0004(14)
C37 0.0174(17) 0.0144(15) 0.0153(16) -0.0065(13) -0.0052(14) 0.0000(14)
C38 0.0178(17) 0.0154(15) 0.0162(16) -0.0082(13) -0.0041(14) -0.0019(14)
C39 0.0173(18) 0.0162(16) 0.0175(18) -0.0054(14) -0.0057(15) -0.0010(14)
C40 0.0195(19) 0.0215(18) 0.024(2) -0.0132(16) -0.0063(16) -0.0010(15)
N1 0.0191(16) 0.0179(15) 0.0137(15) -0.0103(13) -0.0040(13) -0.0035(13)
N2 0.0230(17) 0.0154(15) 0.0152(16) -0.0096(13) -0.0068(14) -0.0003(13)
N3 0.0249(18) 0.0158(15) 0.0180(16) -0.0108(13) -0.0083(14) -0.0006(13)
N4 0.0188(16) 0.0174(15) 0.0159(16) -0.0104(13) -0.0063(13) -0.0003(13)
N5 0.0178(15) 0.0263(16) 0.0218(16) -0.0143(13) -0.0061(13) -0.0050(13)
N6 0.0182(16) 0.0215(16) 0.0211(16) -0.0108(13) -0.0042(13) -0.0034(13)
N7 0.0240(17) 0.0196(15) 0.0217(16) -0.0106(13) -0.0083(14) -0.0043(13)
N8 0.0205(17) 0.0251(16) 0.0199(16) -0.0144(14) -0.0017(14) -0.0045(14)
N9 0.0191(17) 0.0215(17) 0.0276(19) -0.0125(15) -0.0099(15) -0.0011(14)
N10 0.0159(15) 0.0159(14) 0.0180(15) -0.0091(12) -0.0053(13) -0.0001(12)
N11 0.0159(15) 0.0198(15) 0.0185(15) -0.0100(13) -0.0048(13) -0.0005(12)
N12 0.0172(17) 0.0276(18) 0.027(2) -0.0173(16) -0.0021(15) -0.0001(15)
N13 0.0190(17) 0.0192(16) 0.0197(17) -0.0123(14) -0.0033(14) -0.0009(13)
N14 0.0195(16) 0.0213(15) 0.0225(16) -0.0139(13) -0.0061(14) -0.0017(13)
N15 0.030(2) 0.034(2) 0.037(2) -0.0218(19) -0.0123(19) 0.0079(18)
N16 0.031(2) 0.048(3) 0.023(2) -0.018(2) -0.0022(19) -0.003(2)
O1 0.0177(14) 0.0179(13) 0.0152(13) -0.0063(11) -0.0026(11) -0.0015(11)
O2 0.0217(15) 0.0172(13) 0.0234(15) -0.0102(12) -0.0087(12) 0.0005(11)
O3 0.0200(14) 0.0238(14) 0.0145(13) -0.0093(11) -0.0051(11) 0.0063(11)
O4 0.0200(14) 0.0186(13) 0.0150(13) -0.0081(11) -0.0056(12) 0.0009(11)
O5 0.0215(14) 0.0216(14) 0.0230(15) -0.0106(12) -0.0093(12) 0.0006(12)
O6 0.0169(14) 0.0222(14) 0.0128(14) -0.0052(12) -0.0033(12) -0.0049(12)
O7 0.0263(17) 0.0194(15) 0.0291(18) -0.0074(13) -0.0119(14) -0.0017(13)
O8 0.0247(15) 0.0193(13) 0.0224(14) -0.0040(11) -0.0100(12) -0.0056(12)
O9 0.0162(14) 0.0207(14) 0.0201(14) -0.0120(12) -0.0001(12) -0.0035(11)
O10 0.0218(16) 0.0374(18) 0.0180(15) -0.0063(14) -0.0070(13) -0.0010(14)
O11 0.0155(13) 0.0147(12) 0.0192(14) -0.0071(11) -0.0059(11) 0.0029(10)
O12 0.0190(14) 0.0178(13) 0.0182(14) -0.0061(11) -0.0066(12) -0.0042(11)
O13 0.0192(14) 0.0175(13) 0.0255(15) -0.0125(12) -0.0085(12) 0.0006(11)
O14 0.0137(13) 0.0358(16) 0.0231(14) -0.0188(13) -0.0069(12) 0.0009(12)
O15 0.039(2) 0.0211(16) 0.0221(17) -0.0072(14) 0.0021(15) -0.0036(14)
O16 0.0205(15) 0.0202(14) 0.0145(14) -0.0061(12) -0.0076(12) -0.0013(12)
O18 0.0207(14) 0.0142(12) 0.0159(12) -0.0086(10) -0.0046(11) -0.0006(10)
O19 0.0241(16) 0.0259(16) 0.0188(15) -0.0090(13) 0.0014(13) -0.0083(13)
O20 0.0155(14) 0.0344(17) 0.0396(19) -0.0236(16) -0.0069(14) -0.0042(13)
O21 0.0259(17) 0.0290(17) 0.039(2) -0.0145(16) -0.0111(15) -0.0006(14)
O22 0.066(3) 0.069(3) 0.063(3) -0.027(2) -0.025(2) -0.027(2)
O23 0.070(3) 0.042(2) 0.039(2) -0.019(2) -0.016(2) 0.024(2)
O24 0.044(2) 0.054(3) 0.027(2) -0.0121(19) -0.0010(18) 0.015(2)
O25 0.045(2) 0.068(3) 0.0265(19) -0.027(2) 0.0004(17) -0.020(2)
O26 0.098(4) 0.039(2) 0.030(2) 0.0042(19) -0.014(2) -0.007(2)
O27 0.0230(15) 0.0305(16) 0.0330(17) -0.0202(14) -0.0078(14) -0.0018(13)
O28 0.0277(16) 0.0267(16) 0.0347(18) -0.0148(14) -0.0118(14) -0.0031(13)
O29 0.0357(18) 0.0221(15) 0.0308(18) -0.0150(14) -0.0113(15) 0.0055(14)
O30 0.0287(17) 0.0318(17) 0.0261(17) -0.0095(14) -0.0120(14) -0.0017(14)
O31 0.0242(16) 0.0295(17) 0.0305(17) -0.0123(14) -0.0128(14) 0.0048(13)
O32 0.0288(18) 0.0279(18) 0.046(2) -0.0116(17) -0.0157(17) -0.0010(15)
O33 0.033(2) 0.059(3) 0.032(2) 0.001(2) -0.0050(17) -0.0006(19)
O34 0.039(2) 0.036(2) 0.081(3) -0.018(2) -0.022(2) 0.0028(18)
O35 0.042(2) 0.106(4) 0.047(3) -0.017(3) -0.009(2) -0.013(3)

loop_
_atom_type_symbol
_atom_type_description
_atom_type_scat_dispersion_real
_atom_type_scat_dispersion_imag
_atom_type_scat_source
C C 0.0033 0.0016 'International Tables Vol C Tables 4.2.6.8 and 6.1.1.4'
H H 0.0000 0.0000 'International Tables Vol C Tables 4.2.6.8 and 6.1.1.4'
Cu Cu 0.3201 1.2651 'International Tables Vol C Tables 4.2.6.8 and 6.1.1.4'
N N 0.0061 0.0033 'International Tables Vol C Tables 4.2.6.8 and 6.1.1.4'
O O 0.0106 0.0060 'International Tables Vol C Tables 4.2.6.8 and 6.1.1.4'
P P 0.1023 0.0942 'International Tables Vol C Tables 4.2.6.8 and 6.1.1.4'

loop_
_geom_angle_atom_site_label_1
_geom_angle_atom_site_label_2
_geom_angle_atom_site_label_3
_geom_angle
_geom_angle_site_symmetry_1
_geom_angle_site_symmetry_3
_geom_angle_publ_flag
N1 Cu1 N2 174.63(15) . . ?
N1 Cu1 O7 89.34(13) . . ?
N2 Cu1 O7 95.32(13) . . ?
O1 Cu1 N1 88.97(13) . . ?
O1 Cu1 N2 93.56(14) . . ?
O1 Cu1 O6 177.70(13) . . ?
O1 Cu1 O7 91.50(13) . . ?
O6 Cu1 N1 90.79(13) . . ?
O6 Cu1 N2 86.87(14) . . ?
O6 Cu1 O7 86.21(13) . . ?
N3 Cu2 O15 90.97(14) . . ?
N4 Cu2 N3 175.22(16) . . ?
N4 Cu2 O15 93.40(14) . . ?
N4 Cu2 O16 87.56(13) . . ?
O11 Cu2 N3 91.80(14) . . ?
O11 Cu2 N4 90.70(13) . . ?
O11 Cu2 O15 82.46(13) . . ?
O11 Cu2 O16 174.44(12) . . ?
O16 Cu2 N3 90.32(13) . . ?
O16 Cu2 O15 92.36(13) . . ?
O1 P3 O2 112.92(17) . . ?
O1 P3 O3 105.90(16) . . ?
O1 P3 O4 114.90(17) . . ?
O2 P3 O3 108.19(17) . . ?
O2 P3 O4 110.89(16) . . ?
O4 P3 O3 103.22(16) . . ?
O11 P4 O12 112.04(17) . . ?
O11 P4 O13 113.04(17) . . ?
O11 P4 O14 106.57(17) . . ?
O12 P4 O14 104.91(16) . . ?
O13 P4 O12 111.42(16) . . ?
O13 P4 O14 108.35(16) . . ?
C2 C1 H1 118.7 . . ?
N1 C1 H1 118.7 . . ?
N1 C1 C2 122.5(4) . . ?
C1 C2 H2 120.1 . . ?
C1 C2 C3 119.8(4) . . ?
C3 C2 H2 120.1 . . ?
C2 C3 C18 121.1(4) . 1_566 ?
C4 C3 C2 117.6(4) . . ?
C4 C3 C18 121.3(4) . 1_566 ?
C3 C4 H4 120.4 . . ?
C5 C4 C3 119.1(4) . . ?
C5 C4 H4 120.4 . . ?
C4 C5 H5 118.6 . . ?
N1 C5 C4 122.8(4) . . ?
N1 C5 H5 118.6 . . ?
C7 C6 H6 118.4 . . ?
N2 C6 H6 118.4 . . ?
N2 C6 C7 123.1(4) . . ?
C6 C7 H7 119.9 . . ?
C6 C7 C8 120.2(4) . . ?
C8 C7 H7 119.9 . . ?
C7 C8 C11 122.9(4) . . ?
C9 C8 C7 116.5(4) . . ?
C9 C8 C11 120.6(4) . . ?
C8 C9 H9 119.8 . . ?
C8 C9 C10 120.3(4) . . ?
C10 C9 H9 119.8 . . ?
C9 C10 H10 118.6 . . ?
N2 C10 C9 122.8(4) . . ?
N2 C10 H10 118.6 . . ?
C12 C11 C8 121.6(4) . . ?
C12 C11 C15 117.4(4) . . ?
C15 C11 C8 120.9(4) . . ?
C11 C12 H12 120.5 . . ?
C13 C12 C11 119.1(4) . . ?
C13 C12 H12 120.5 . . ?
C12 C13 H13 118.2 . . ?
N3 C13 C12 123.6(4) . . ?
N3 C13 H13 118.2 . . ?
C15 C14 H14 118.4 . . ?
N3 C14 H14 118.4 . . ?
N3 C14 C15 123.2(4) . . ?
C11 C15 H15 120.3 . . ?
C14 C15 C11 119.4(4) . . ?
C14 C15 H15 120.3 . . ?
C17 C16 H16 118.9 . . ?
N4 C16 H16 118.9 . . ?
N4 C16 C17 122.3(4) . . ?
C16 C17 H17 120.4 . . ?
C16 C17 C18 119.3(4) . . ?
C18 C17 H17 120.4 . . ?
C17 C18 C3 119.1(4) . 1_544 ?
C19 C18 C3 122.9(3) . 1_544 ?
C19 C18 C17 117.9(4) . . ?
C18 C19 H19 119.9 . . ?
C18 C19 C20 120.1(4) . . ?
C20 C19 H19 119.9 . . ?
C19 C20 H20 119.2 . . ?
N4 C20 C19 121.5(4) . . ?
N4 C20 H20 119.2 . . ?
H21A C21 H21B 108.4 . . ?
C22 C21 H21A 110.0 . . ?
C22 C21 H21B 110.0 . . ?
O3 C21 H21A 110.0 . . ?
O3 C21 H21B 110.0 . . ?
O3 C21 C22 108.5(3) . . ?
C21 C22 H22 109.2 . . ?
C21 C22 C23 113.3(3) . . ?
C23 C22 H22 109.2 . . ?
O8 C22 C21 109.0(3) . . ?
O8 C22 H22 109.2 . . ?
O8 C22 C23 106.7(3) . . ?
C22 C23 H23 109.8 . . ?
C24 C23 C22 102.8(3) . . ?
C24 C23 H23 109.8 . . ?
O9 C23 C22 112.9(3) . . ?
O9 C23 H23 109.8 . . ?
O9 C23 C24 111.6(3) . . ?
C23 C24 H24 108.3 . . ?
C25 C24 C23 101.5(3) . . ?
C25 C24 H24 108.3 . . ?
O10 C24 C23 115.7(3) . . ?
O10 C24 H24 108.3 . . ?
O10 C24 C25 114.3(3) . . ?
C24 C25 H25 109.7 . . ?
N5 C25 C24 113.1(4) . . ?
N5 C25 H25 109.7 . . ?
O8 C25 C24 105.7(3) . . ?
O8 C25 H25 109.7 . . ?
O8 C25 N5 108.8(3) . . ?
N5 C26 H26 123.3 . . ?
N6 C26 H26 123.3 . . ?
N6 C26 N5 113.4(4) . . ?
C28 C27 C29 117.9(4) . . ?
N6 C27 C28 110.7(4) . . ?
N6 C27 C29 131.4(4) . . ?
N5 C28 C27 105.5(4) . . ?
N5 C28 N8 126.7(4) . . ?
N8 C28 C27 127.8(4) . . ?
N7 C29 C27 113.3(4) . . ?
N9 C29 C27 125.3(4) . . ?
N9 C29 N7 121.3(4) . . ?
N7 C30 H30 117.2 . . ?
N8 C30 H30 117.2 . . ?
N8 C30 N7 125.5(4) . . ?
H31A C31 H31B 108.3 . . ?
C32 C31 H31A 109.9 . . ?
C32 C31 H31B 109.9 . . ?
O14 C31 H31A 109.9 . . ?
O14 C31 H31B 109.9 . . ?
O14 C31 C32 109.0(3) . . ?
C31 C32 H32 109.1 . . ?
C31 C32 C33 115.2(3) . . ?
C33 C32 H32 109.1 . . ?
O18 C32 C31 109.8(3) . . ?
O18 C32 H32 109.1 . . ?
O18 C32 C33 104.3(3) . . ?
C32 C33 H33 109.5 . . ?
C34 C33 C32 101.7(3) . . ?
C34 C33 H33 109.5 . . ?
O19 C33 C32 112.4(3) . . ?
O19 C33 H33 109.5 . . ?
O19 C33 C34 114.0(3) . . ?
C33 C34 H34 111.9 . . ?
C33 C34 C35 102.3(3) . . ?
C35 C34 H34 111.9 . . ?
O20 C34 C33 109.5(3) . . ?
O20 C34 H34 111.9 . . ?
O20 C34 C35 109.0(4) . . ?
C34 C35 H35 109.3 . . ?
N10 C35 C34 113.6(3) . . ?
N10 C35 H35 109.3 . . ?
O18 C35 C34 107.1(3) . . ?
O18 C35 H35 109.3 . . ?
O18 C35 N10 107.9(3) . . ?
N10 C36 H36 122.9 . . ?
N11 C36 H36 122.9 . . ?
N11 C36 N10 114.3(3) . . ?
C38 C37 C39 116.4(4) . . ?
N11 C37 C38 111.4(4) . . ?
N11 C37 C39 132.2(4) . . ?
N10 C38 C37 105.1(3) . . ?
N14 C38 C37 128.9(4) . . ?
N14 C38 N10 125.9(4) . . ?
N12 C39 C37 126.6(4) . . ?
N12 C39 N13 119.9(4) . . ?
N13 C39 C37 113.5(4) . . ?
N13 C40 H40 117.3 . . ?
N14 C40 H40 117.3 . . ?
N14 C40 N13 125.4(4) . . ?
C1 N1 Cu1 121.3(3) . . ?
C5 N1 Cu1 120.6(3) . . ?
C5 N1 C1 118.1(4) . . ?
C6 N2 Cu1 124.9(3) . . ?
C6 N2 C10 117.1(4) . . ?
C10 N2 Cu1 118.0(3) . . ?
C13 N3 Cu2 122.0(3) . . ?
C14 N3 Cu2 120.5(3) . . ?
C14 N3 C13 117.3(4) . . ?
C16 N4 Cu2 116.8(3) . . ?
C20 N4 Cu2 124.4(3) . . ?
C20 N4 C16 118.8(4) . . ?
C26 N5 C25 128.1(3) . . ?
C28 N5 C25 125.7(4) . . ?
C28 N5 C26 106.2(3) . . ?
C26 N6 C27 104.1(4) . . ?
C29 N7 C30 124.0(4) . . ?
C29 N7 H7A 118.0 . . ?
C30 N7 H7A 118.0 . . ?
C30 N8 C28 111.3(4) . . ?
C29 N9 H9A 120.0 . . ?
C29 N9 H9B 120.0 . . ?
H9A N9 H9B 120.0 . . ?
C36 N10 C35 129.0(3) . . ?
C36 N10 C38 105.6(3) . . ?
C38 N10 C35 125.2(3) . . ?
C36 N11 C37 103.6(3) . . ?
C39 N12 H12A 120.0 . . ?
C39 N12 H12B 120.0 . . ?
H12A N12 H12B 120.0 . . ?
C39 N13 H13A 118.0 . . ?
C40 N13 C39 124.0(4) . . ?
C40 N13 H13A 118.0 . . ?
C40 N14 C38 111.8(4) . . ?
O22 N15 O21 120.1(5) . . ?
O22 N15 O26 120.4(5) . . ?
O26 N15 O21 119.5(5) . . ?
O24 N16 O23 119.2(4) . . ?
O24 N16 O25 121.3(5) . . ?
O25 N16 O23 119.5(5) . . ?
P3 O1 Cu1 138.49(19) . . ?
C21 O3 P3 116.8(2) . . ?
Cu1 O6 H6A 127.1 . . ?
Cu1 O6 H6B 109.5 . . ?
H6A O6 H6B 111.1 . . ?
Cu1 O7 H7B 109.5 . . ?
Cu1 O7 H7C 124(5) . . ?
H7B O7 H7C 105.9 . . ?
C25 O8 C22 108.8(3) . . ?
C23 O9 H9C 109.5 . . ?
C24 O10 H10A 109.5 . . ?
P4 O11 Cu2 135.66(18) . . ?
C31 O14 P4 123.0(3) . . ?
Cu2 O15 H15A 139.7 . . ?
Cu2 O15 H15B 113.3 . . ?
H15A O15 H15B 106.9 . . ?
Cu2 O16 H16A 109.3 . . ?
Cu2 O16 H16B 109.6 . . ?
H16A O16 H16B 104.5 . . ?
C35 O18 C32 110.5(3) . . ?
C33 O19 H19A 109.5 . . ?
C34 O20 H20A 109.5 . . ?

loop_
_geom_bond_atom_site_label_1
_geom_bond_atom_site_label_2
_geom_bond_distance
_geom_bond_site_symmetry_2
_geom_bond_publ_flag
Cu1 N1 2.018(3) . ?
Cu1 N2 2.026(3) . ?
Cu1 O1 1.946(3) . ?
Cu1 O6 2.008(3) . ?
Cu1 O7 2.337(3) . ?
Cu2 N3 2.028(3) . ?
Cu2 N4 2.012(3) . ?
Cu2 O11 1.951(3) . ?
Cu2 O15 2.360(4) . ?
Cu2 O16 2.023(3) . ?
P3 O1 1.514(3) . ?
P3 O2 1.516(3) . ?
P3 O3 1.610(3) . ?
P3 O4 1.525(3) . ?
P4 O11 1.512(3) . ?
P4 O12 1.531(3) . ?
P4 O13 1.527(3) . ?
P4 O14 1.610(3) . ?
C1 H1 0.9300 . ?
C1 C2 1.377(5) . ?
C1 N1 1.341(5) . ?
C2 H2 0.9300 . ?
C2 C3 1.397(5) . ?
C3 C4 1.390(6) . ?
C3 C18 1.488(5) 1_566 ?
C4 H4 0.9300 . ?
C4 C5 1.388(5) . ?
C5 H5 0.9300 . ?
C5 N1 1.340(5) . ?
C6 H6 0.9300 . ?
C6 C7 1.387(6) . ?
C6 N2 1.329(6) . ?
C7 H7 0.9300 . ?
C7 C8 1.387(6) . ?
C8 C9 1.381(6) . ?
C8 C11 1.495(5) . ?
C9 H9 0.9300 . ?
C9 C10 1.385(6) . ?
C10 H10 0.9300 . ?
C10 N2 1.346(6) . ?
C11 C12 1.398(6) . ?
C11 C15 1.401(6) . ?
C12 H12 0.9300 . ?
C12 C13 1.384(6) . ?
C13 H13 0.9300 . ?
C13 N3 1.344(6) . ?
C14 H14 0.9300 . ?
C14 C15 1.385(6) . ?
C14 N3 1.341(6) . ?
C15 H15 0.9300 . ?
C16 H16 0.9300 . ?
C16 C17 1.387(5) . ?
C16 N4 1.342(5) . ?
C17 H17 0.9300 . ?
C17 C18 1.391(5) . ?
C18 C19 1.379(6) . ?
C19 H19 0.9300 . ?
C19 C20 1.393(6) . ?
C20 H20 0.9300 . ?
C20 N4 1.338(5) . ?
C21 H21A 0.9700 . ?
C21 H21B 0.9700 . ?
C21 C22 1.498(5) . ?
C21 O3 1.442(5) . ?
C22 H22 0.9800 . ?
C22 C23 1.547(6) . ?
C22 O8 1.463(5) . ?
C23 H23 0.9800 . ?
C23 C24 1.536(6) . ?
C23 O9 1.418(5) . ?
C24 H24 0.9800 . ?
C24 C25 1.534(6) . ?
C24 O10 1.397(5) . ?
C25 H25 0.9800 . ?
C25 N5 1.448(5) . ?
C25 O8 1.402(5) . ?
C26 H26 0.9300 . ?
C26 N5 1.370(6) . ?
C26 N6 1.306(5) . ?
C27 C28 1.385(6) . ?
C27 C29 1.413(5) . ?
C27 N6 1.379(5) . ?
C28 N5 1.364(5) . ?
C28 N8 1.366(5) . ?
C29 N7 1.363(5) . ?
C29 N9 1.311(5) . ?
C30 H30 0.9300 . ?
C30 N7 1.367(6) . ?
C30 N8 1.306(5) . ?
C31 H31A 0.9700 . ?
C31 H31B 0.9700 . ?
C31 C32 1.505(5) . ?
C31 O14 1.426(5) . ?
C32 H32 0.9800 . ?
C32 C33 1.533(5) . ?
C32 O18 1.448(5) . ?
C33 H33 0.9800 . ?
C33 C34 1.524(5) . ?
C33 O19 1.411(5) . ?
C34 H34 0.9800 . ?
C34 C35 1.535(6) . ?
C34 O20 1.412(5) . ?
C35 H35 0.9800 . ?
C35 N10 1.475(5) . ?
C35 O18 1.408(4) . ?
C36 H36 0.9300 . ?
C36 N10 1.374(5) . ?
C36 N11 1.312(5) . ?
C37 C38 1.395(6) . ?
C37 C39 1.417(6) . ?
C37 N11 1.375(5) . ?
C38 N10 1.377(5) . ?
C38 N14 1.342(5) . ?
C39 N12 1.317(5) . ?
C39 N13 1.376(5) . ?
C40 H40 0.9300 . ?
C40 N13 1.355(5) . ?
C40 N14 1.298(5) . ?
N7 H7A 0.8600 . ?
N9 H9A 0.8600 . ?
N9 H9B 0.8600 . ?
N12 H12A 0.8600 . ?
N12 H12B 0.8600 . ?
N13 H13A 0.8600 . ?
N15 O21 1.255(5) . ?
N15 O22 1.220(6) . ?
N15 O26 1.235(6) . ?
N16 O23 1.270(6) . ?
N16 O24 1.237(6) . ?
N16 O25 1.252(5) . ?
O6 H6A 0.8500 . ?
O6 H6B 0.8200 . ?
O7 H7B 0.8200 . ?
O7 H7C 0.81(6) . ?
O9 H9C 0.8200 . ?
O10 H10A 0.8200 . ?
O15 H15A 0.8500 . ?
O15 H15B 0.8500 . ?
O16 H16A 0.8504 . ?
O16 H16B 0.8504 . ?
O19 H19A 0.8200 . ?
O20 H20A 0.8200 . ?

loop_
_geom_hbond_atom_site_label_D
_geom_hbond_atom_site_label_H
_geom_hbond_atom_site_label_A
_geom_hbond_distance_DH
_geom_hbond_distance_HA
_geom_hbond_distance_DA
_geom_hbond_angle_DHA
_geom_hbond_site_symmetry_A
C1 H1 O5 0.93 2.61 3.098(5) 113.1 .
C2 H2 O9 0.93 2.28 3.040(5) 138.0 1_456
C9 H9 O21 0.93 2.55 3.303(6) 138.8 1_455
C12 H12 O35 0.93 2.63 3.463(7) 149.0 .
C16 H16 O17 0.93 2.63 3.162(5) 116.7 .
C16 H16 O20 0.93 2.38 3.247(5) 155.0 1_655
C17 H17 O24 0.93 2.64 3.535(6) 161.8 1_545
C19 H19 O9 0.93 2.41 3.321(5) 168.1 1_445
C23 H23 O19 0.98 2.53 3.428(5) 153.0 1_665
C25 H25 O29 0.98 2.40 3.227(5) 142.2 1_655
C31 H31A O30 0.97 2.61 3.499(6) 152.3 .
C34 H34 O9 0.98 2.66 3.550(5) 150.9 1_445
C35 H35 O26 0.98 2.43 3.236(6) 139.3 1_454
C36 H36 O14 0.93 2.54 3.363(5) 147.5 .
C40 H40 O25 0.93 2.50 3.186(6) 130.7 1_445
N7 H7A O12 0.86 1.80 2.650(4) 167.7 .
N9 H9A O13 0.86 1.96 2.812(4) 174.4 .
N9 H9B O21 0.86 2.15 2.946(5) 154.5 1_455
N12 H12A O2 0.86 2.06 2.873(5) 158.1 1_544
N12 H12B O34 0.86 2.22 3.018(6) 154.5 1_554
N13 H13A O4 0.86 1.86 2.710(4) 168.9 1_544
O6 H6A O12 0.85 1.83 2.673(4) 171.8 1_556
O6 H6B O30 0.82 1.96 2.771(5) 169.1 1_556
O7 H7B O28 0.82 2.01 2.777(5) 155.4 1_556
O9 H9C O29 0.82 1.88 2.688(4) 167.6 1_655
O10 H10A N16 0.82 2.66 3.216(6) 126.5 .
O10 H10A O23 0.82 2.04 2.783(5) 150.7 .
O15 H15A O25 0.85 2.63 3.459(5) 163.9 1_446
O15 H15B O27 0.85 2.02 2.824(5) 156.9 1_545
O16 H16A O4 0.85 1.85 2.686(4) 169.8 1_545
O16 H16B O19 0.85 2.11 2.899(4) 154.3 1_655
O19 H19A O33 0.82 1.90 2.699(6) 163.9 1_445
O20 H20A O24 0.82 2.39 3.040(5) 137.3 1_445
O7 H7C O32 0.81(6) 2.08(7) 2.871(5) 165(6) 1_556

loop_
_geom_torsion_atom_site_label_1
_geom_torsion_atom_site_label_2
_geom_torsion_atom_site_label_3
_geom_torsion_atom_site_label_4
_geom_torsion
_geom_torsion_site_symmetry_1
_geom_torsion_site_symmetry_2
_geom_torsion_site_symmetry_3
_geom_torsion_site_symmetry_4
_geom_torsion_publ_flag
C1 C2 C3 C4 1.2(6) . . . . ?
C1 C2 C3 C18 -178.7(4) . . . 1_566 ?
C2 C1 N1 Cu1 178.7(3) . . . . ?
C2 C1 N1 C5 -0.4(6) . . . . ?
C2 C3 C4 C5 -0.2(6) . . . . ?
C3 C4 C5 N1 -1.3(7) . . . . ?
C3 C18 C19 C20 177.9(4) 1_544 . . . ?
C4 C5 N1 Cu1 -177.5(3) . . . . ?
C4 C5 N1 C1 1.6(6) . . . . ?
C6 C7 C8 C9 -0.5(7) . . . . ?
C6 C7 C8 C11 177.9(4) . . . . ?
C7 C6 N2 Cu1 179.0(3) . . . . ?
C7 C6 N2 C10 0.6(7) . . . . ?
C7 C8 C9 C10 0.0(7) . . . . ?
C7 C8 C11 C12 -8.8(6) . . . . ?
C7 C8 C11 C15 171.2(5) . . . . ?
C8 C9 C10 N2 0.9(7) . . . . ?
C8 C11 C12 C13 -178.8(4) . . . . ?
C8 C11 C15 C14 178.4(4) . . . . ?
C9 C8 C11 C12 169.5(5) . . . . ?
C9 C8 C11 C15 -10.5(6) . . . . ?
C9 C10 N2 Cu1 -179.7(3) . . . . ?
C9 C10 N2 C6 -1.1(7) . . . . ?
C11 C8 C9 C10 -178.5(4) . . . . ?
C11 C12 C13 N3 0.3(7) . . . . ?
C12 C11 C15 C14 -1.6(6) . . . . ?
C12 C13 N3 Cu2 -177.7(3) . . . . ?
C12 C13 N3 C14 -1.4(7) . . . . ?
C15 C11 C12 C13 1.2(6) . . . . ?
C15 C14 N3 Cu2 177.3(3) . . . . ?
C15 C14 N3 C13 0.9(7) . . . . ?
C16 C17 C18 C3 -175.9(4) . . . 1_544 ?
C16 C17 C18 C19 1.3(6) . . . . ?
C17 C16 N4 Cu2 180.0(3) . . . . ?
C17 C16 N4 C20 0.2(6) . . . . ?
C17 C18 C19 C20 0.9(6) . . . . ?
C18 C3 C4 C5 179.8(4) 1_566 . . . ?
C18 C19 C20 N4 -2.6(7) . . . . ?
C19 C20 N4 Cu2 -177.7(3) . . . . ?
C19 C20 N4 C16 2.0(7) . . . . ?
C21 C22 C23 C24 -105.3(4) . . . . ?
C21 C22 C23 O9 134.3(3) . . . . ?
C21 C22 O8 C25 132.3(3) . . . . ?
C22 C21 O3 P3 158.7(3) . . . . ?
C22 C23 C24 C25 -31.1(4) . . . . ?
C22 C23 C24 O10 -155.5(3) . . . . ?
C23 C22 O8 C25 9.6(4) . . . . ?
C23 C24 C25 N5 157.6(3) . . . . ?
C23 C24 C25 O8 38.6(4) . . . . ?
C24 C25 N5 C26 -62.7(6) . . . . ?
C24 C25 N5 C28 118.3(4) . . . . ?
C24 C25 O8 C22 -30.3(4) . . . . ?
C27 C28 N5 C25 179.3(4) . . . . ?
C27 C28 N5 C26 0.2(5) . . . . ?
C27 C28 N8 C30 0.8(7) . . . . ?
C27 C29 N7 C30 4.2(6) . . . . ?
C28 C27 C29 N7 -4.4(6) . . . . ?
C28 C27 C29 N9 172.6(4) . . . . ?
C28 C27 N6 C26 -0.3(5) . . . . ?
C29 C27 C28 N5 -177.5(4) . . . . ?
C29 C27 C28 N8 2.2(7) . . . . ?
C29 C27 N6 C26 176.8(5) . . . . ?
C31 C32 C33 C34 -155.6(3) . . . . ?
C31 C32 C33 O19 82.0(4) . . . . ?
C31 C32 O18 C35 145.2(3) . . . . ?
C32 C31 O14 P4 -159.9(3) . . . . ?
C32 C33 C34 C35 35.5(4) . . . . ?
C32 C33 C34 O20 -80.0(4) . . . . ?
C33 C32 O18 C35 21.3(4) . . . . ?
C33 C34 C35 N10 95.0(4) . . . . ?
C33 C34 C35 O18 -24.1(4) . . . . ?
C34 C35 N10 C36 -101.5(5) . . . . ?
C34 C35 N10 C38 83.8(5) . . . . ?
C34 C35 O18 C32 1.8(4) . . . . ?
C37 C38 N10 C35 176.5(4) . . . . ?
C37 C38 N10 C36 0.8(4) . . . . ?
C37 C38 N14 C40 -0.2(6) . . . . ?
C37 C39 N13 C40 -0.7(6) . . . . ?
C38 C37 C39 N12 -179.5(4) . . . . ?
C38 C37 C39 N13 0.6(6) . . . . ?
C38 C37 N11 C36 -0.5(5) . . . . ?
C39 C37 C38 N10 178.8(4) . . . . ?
C39 C37 C38 N14 -0.2(7) . . . . ?
C39 C37 N11 C36 -179.3(5) . . . . ?
N1 C1 C2 C3 -1.0(6) . . . . ?
N2 C6 C7 C8 0.2(7) . . . . ?
N3 C14 C15 C11 0.6(7) . . . . ?
N4 C16 C17 C18 -1.9(7) . . . . ?
N5 C25 O8 C22 -152.2(3) . . . . ?
N5 C26 N6 C27 0.4(5) . . . . ?
N5 C28 N8 C30 -179.7(4) . . . . ?
N6 C26 N5 C25 -179.5(4) . . . . ?
N6 C26 N5 C28 -0.4(5) . . . . ?
N6 C27 C28 N5 0.1(5) . . . . ?
N6 C27 C28 N8 179.7(4) . . . . ?
N6 C27 C29 N7 178.7(4) . . . . ?
N6 C27 C29 N9 -4.3(8) . . . . ?
N7 C30 N8 C28 -1.3(7) . . . . ?
N8 C28 N5 C25 -0.3(7) . . . . ?
N8 C28 N5 C26 -179.5(4) . . . . ?
N8 C30 N7 C29 -1.4(7) . . . . ?
N9 C29 N7 C30 -172.9(4) . . . . ?
N10 C35 O18 C32 -120.9(3) . . . . ?
N10 C36 N11 C37 1.0(5) . . . . ?
N10 C38 N14 C40 -179.0(4) . . . . ?
N11 C36 N10 C35 -176.7(4) . . . . ?
N11 C36 N10 C38 -1.2(5) . . . . ?
N11 C37 C38 N10 -0.2(5) . . . . ?
N11 C37 C38 N14 -179.2(4) . . . . ?
N11 C37 C39 N12 -0.8(8) . . . . ?
N11 C37 C39 N13 179.3(4) . . . . ?
N12 C39 N13 C40 179.4(4) . . . . ?
N13 C40 N14 C38 0.1(6) . . . . ?
N14 C38 N10 C35 -4.5(7) . . . . ?
N14 C38 N10 C36 179.8(4) . . . . ?
N14 C40 N13 C39 0.4(7) . . . . ?
O1 P3 O3 C21 -48.5(3) . . . . ?
O2 P3 O1 Cu1 111.0(3) . . . . ?
O2 P3 O3 C21 72.9(3) . . . . ?
O3 P3 O1 Cu1 -130.7(3) . . . . ?
O3 C21 C22 C23 50.7(5) . . . . ?
O3 C21 C22 O8 -68.0(4) . . . . ?
O4 P3 O1 Cu1 -17.5(3) . . . . ?
O4 P3 O3 C21 -169.6(3) . . . . ?
O8 C22 C23 C24 14.7(4) . . . . ?
O8 C22 C23 O9 -105.7(4) . . . . ?
O8 C25 N5 C26 54.4(6) . . . . ?
O8 C25 N5 C28 -124.5(4) . . . . ?
O9 C23 C24 C25 90.2(4) . . . . ?
O9 C23 C24 O10 -34.2(5) . . . . ?
O10 C24 C25 N5 -77.1(4) . . . . ?
O10 C24 C25 O8 163.9(3) . . . . ?
O11 P4 O14 C31 114.3(3) . . . . ?
O12 P4 O11 Cu2 4.1(3) . . . . ?
O12 P4 O14 C31 -126.8(3) . . . . ?
O13 P4 O11 Cu2 -122.8(2) . . . . ?
O13 P4 O14 C31 -7.6(4) . . . . ?
O14 P4 O11 Cu2 118.3(2) . . . . ?
O14 C31 C32 C33 57.0(4) . . . . ?
O14 C31 C32 O18 -60.3(4) . . . . ?
O18 C32 C33 C34 -35.3(4) . . . . ?
O18 C32 C33 O19 -157.6(3) . . . . ?
O18 C35 N10 C36 17.1(5) . . . . ?
O18 C35 N10 C38 -157.6(4) . . . . ?
O19 C33 C34 C35 156.7(3) . . . . ?
O19 C33 C34 O20 41.3(5) . . . . ?
O20 C34 C35 N10 -149.1(3) . . . . ?
O20 C34 C35 O18 91.7(4) . . . . ?
